data_1100638
loop_
_publ_author_name
'Anfang, S.'
'Gr\"ob, T.'
'Harms, K.'
'Seybert, G.'
'Massa, W.'
'Greiner, A.'
'Dehnicke, K.'

_publ_section_title
;
 Phosphaniminato-Komplexe von Seltenerdelementen. Die Kristallstrukturen
 von [Yb~2~Cp~3~(NPPh~3~)~3~], [YCp(NPPh~3~)(\m-OSiMe~2~NPPh~3~)]~2~ und
 [M(NPPh~3~)~2~(\m-OSiMe~2~NPPh~3~)]~2~ mit M = Y und Sm
;
_journal_coden_ASTM ZAACAB
_journal_issue 11
_journal_name_full
;
 Zeitschrift fuer Anorganische und Allgemeine Chemie
;
_journal_page_first 1853
_journal_page_last 1859
_journal_paper_doi 10.1002/(sici)1521-3749(199911)625:11<1853::aid-zaac1853>3.0.co;2-4
_journal_volume 625
_journal_year 1999
_chemical_formula_sum 'C112 H102 N6 O2 P6 Si2 Sm2'
_space_group_IT_number 2
_symmetry_cell_setting triclinic
_symmetry_Int_Tables_number 2
_symmetry_space_group_name_Hall '-P 1'
_symmetry_space_group_name_H-M 'P -1'
_cell_angle_alpha 112.457(8)
_cell_angle_beta 91.948(9)
_cell_angle_gamma 114.974(8)
_cell_formula_units_Z 1
_cell_length_a 13.6337(11)
_cell_length_b 13.6488(9)
_cell_length_c 16.5061(12)
_cod_database_code 1100638

loop_
_symmetry_equiv_pos_site_id
_symmetry_equiv_pos_as_xyz
1 x,y,z
2 -x,-y,-z

loop_
_atom_site_label
_atom_site_type_symbol
_atom_site_fract_x
_atom_site_fract_y
_atom_site_fract_z
Si1 Si -0.13614(7) -0.92658(8) 0.42123(5)
O1 O -0.04529(17) -0.93632(19) 0.47921(13)
Sm1 Sm -0.04327(1) -1.11549(1) 0.37896(1)
P1 P 0.18138(7) -1.04658(8) 0.25691(5)
N1 N 0.0873(2) -1.0987(3) 0.30128(19)
C1 C 0.2073(3) -1.1559(3) 0.1672(2)
P2 P -0.19681(7) -1.43390(7) 0.32402(5)
N2 N -0.1656(2) -1.3045(3) 0.34032(19)
C2 C 0.1297(3) -1.2760(4) 0.1328(3)
H1 H 0.06620 -1.29990 0.15720
P3 P -0.27847(6) -1.12663(7) 0.23730(5)
N3 N -0.1775(2) -1.0543(2) 0.32086(16)
C3 C 0.1444(4) -1.3627(4) 0.0621(3)
H2 H 0.09100 -1.44510 0.03860
C4 C 0.2351(5) -1.3289(5) 0.0270(3)
H3 H 0.24360 -1.38790 -0.02180
C5 C 0.3145(4) -1.2106(5) 0.0611(3)
H4 H 0.37830 -1.18810 0.03700
C6 C 0.3008(3) -1.1242(4) 0.1313(2)
H5 H 0.35570 -1.04230 0.15520
C7 C 0.1573(3) -0.9619(3) 0.2024(2)
C8 C 0.1671(3) -0.9765(4) 0.1154(3)
H6 H 0.19470 -1.02890 0.08150
C9 C 0.1374(4) -0.9162(5) 0.0780(3)
H7 H 0.14490 -0.92770 0.01850
C10 C 0.0972(4) -0.8397(4) 0.1242(3)
H8 H 0.07780 -0.79760 0.09780
C11 C 0.0853(4) -0.8256(5) 0.2104(3)
H9 H 0.05670 -0.77380 0.24340
C12 C 0.1146(4) -0.8853(4) 0.2483(3)
H10 H 0.10570 -0.87450 0.30740
C13 C 0.3196(3) -0.9464(3) 0.3322(2)
C14 C 0.3629(4) -0.8239(4) 0.3736(3)
H11 H 0.32380 -0.78760 0.35840
C15 C 0.4651(5) -0.7511(5) 0.4386(3)
H12 H 0.49480 -0.66620 0.46650
C16 C 0.5211(4) -0.8030(6) 0.4614(3)
H13 H 0.58980 -0.75430 0.50520
C17 C 0.4779(3) -0.9254(6) 0.4207(3)
H14 H 0.51670 -0.96120 0.43710
C18 C 0.3784(3) -0.9978(4) 0.3559(3)
H15 H 0.35010 -1.08250 0.32770
C19 C -0.1030(3) -1.4905(3) 0.2733(2)
C20 C -0.1370(4) -1.6104(4) 0.2190(3)
H16 H -0.21280 -1.66790 0.20620
C21 C -0.0619(5) -1.6478(5) 0.1831(4)
H17 H -0.08640 -1.73040 0.14530
C22 C 0.0477(5) -1.5656(6) 0.2023(4)
H18 H 0.09940 -1.59130 0.17790
C23 C 0.0834(4) -1.4456(6) 0.2571(5)
H19 H 0.15960 -1.38870 0.27060
C24 C 0.0075(4) -1.4082(4) 0.2923(4)
H20 H 0.03190 -1.32560 0.32970
C25 C -0.3326(3) -1.5454(3) 0.2479(2)
C26 C -0.4184(3) -1.6277(3) 0.2688(3)
H21 H -0.40550 -1.63170 0.32410
C27 C -0.5217(3) -1.7033(4) 0.2094(3)
H22 H -0.57960 -1.75810 0.22460
C28 C -0.5408(4) -1.6996(4) 0.1290(3)
H23 H -0.61180 -1.75150 0.08850
C29 C -0.4563(4) -1.6200(5) 0.1067(3)
H24 H -0.46890 -1.61900 0.05020
C30 C -0.3542(3) -1.5424(4) 0.1664(2)
H25 H -0.29770 -1.48600 0.15160
C31 C -0.2051(3) -1.4617(3) 0.4238(2)
C32 C -0.2522(4) -1.4065(4) 0.4873(3)
H26 H -0.27960 -1.35780 0.47690
C33 C -0.2597(4) -1.4219(4) 0.5658(3)
H27 H -0.29480 -1.38680 0.60790
C34 C -0.2157(4) -1.4886(5) 0.5817(3)
H28 H -0.21800 -1.49680 0.63640
C35 C -0.1691(4) -1.5428(5) 0.5209(3)
H29 H -0.13990 -1.58950 0.53250
C36 C -0.1640(4) -1.5300(4) 0.4416(3)
H30 H -0.13190 -1.56880 0.39880
C37 C -0.3144(3) -1.0372(3) 0.1970(2)
C38 C -0.3090(4) -1.0428(4) 0.1118(3)
H31 H -0.28190 -1.09240 0.07290
C39 C -0.3429(5) -0.9768(5) 0.0828(3)
H32 H -0.33880 -0.98190 0.02410
C40 C -0.3821(4) -0.9046(4) 0.1373(3)
H33 H -0.40470 -0.85930 0.11700
C41 C -0.3883(4) -0.8984(4) 0.2220(3)
H34 H -0.41580 -0.84870 0.26030
C42 C -0.3554(3) -0.9631(4) 0.2517(2)
H35 H -0.36040 -0.95780 0.31040
C43 C -0.2505(3) -1.2248(3) 0.1421(2)
C44 C -0.3369(3) -1.3302(3) 0.0759(2)
H36 H -0.41150 -1.35260 0.08170
C45 C -0.3151(3) -1.4027(4) 0.0016(2)
H37 H -0.37470 -1.47370 -0.04400
C46 C -0.2075(3) -1.3719(4) -0.0061(2)
H38 H -0.19260 -1.42220 -0.05660
C47 C -0.1211(3) -1.2681(4) 0.0592(2)
H39 H -0.04660 -1.24700 0.05370
C48 C -0.1429(3) -1.1940(4) 0.1336(2)
H40 H -0.08320 -1.12210 0.17830
C49 C -0.4085(2) -1.2261(3) 0.2518(2)
C50 C -0.4056(3) -1.2958(3) 0.2941(2)
H41 H -0.33600 -1.28480 0.31960
C51 C -0.5027(3) -1.3807(4) 0.2994(3)
H42 H -0.50020 -1.42860 0.32790
C52 C -0.6041(3) -1.3961(4) 0.2631(3)
H43 H -0.67120 -1.45530 0.26620
C53 C -0.6083(3) -1.3266(4) 0.2229(3)
H44 H -0.67810 -1.33630 0.19950
C54 C -0.5112(3) -1.2424(4) 0.2160(2)
H45 H -0.51450 -1.19550 0.18680
C55 C -0.2498(3) -0.9271(4) 0.4808(2)
H46 H -0.30610 -1.01030 0.46350
H47 H -0.28410 -0.88520 0.46410
H48 H -0.21910 -0.88620 0.54600
C56 C -0.0721(3) -0.7877(3) 0.4038(3)
H49 H -0.00940 -0.78520 0.37570
H50 H -0.04550 -0.71700 0.46210
H51 H -0.12770 -0.78800 0.36440
O1A* O 0.04529(17) -1.06368(19) 0.52079(13)
Si1A* Si 0.13614(7) -1.07342(8) 0.57877(5)
N3A* N 0.1775(2) -0.9457(2) 0.67914(16)
Sm1A* Sm 0.04327(1) -0.88451(1) 0.62104(1)
N1A* N -0.0873(2) -0.9013(3) 0.69872(19)
P1A* P -0.18138(7) -0.95342(8) 0.74309(5)
C1A* C -0.2073(3) -0.8441(3) 0.8328(2)
C2A* C -0.1297(3) -0.7240(4) 0.8672(3)
H1A* H -0.06620 -0.70010 0.84280
C3A* C -0.1444(4) -0.6373(4) 0.9379(3)
H2A* H -0.09100 -0.55490 0.96140
C4A* C -0.2351(5) -0.6711(5) 0.9730(3)
H3A* H -0.24360 -0.61210 1.02180
C5A* C -0.3145(4) -0.7894(5) 0.9389(3)
H4A* H -0.37830 -0.81190 0.96300
C6A* C -0.3008(3) -0.8758(4) 0.8687(2)
H5A* H -0.35570 -0.95770 0.84480
C7A* C -0.1573(3) -1.0381(3) 0.7976(2)
C8A* C -0.1671(3) -1.0235(4) 0.8846(3)
H6A* H -0.19470 -0.97110 0.91850
C9A* C -0.1374(4) -1.0838(5) 0.9220(3)
H7A* H -0.14490 -1.07230 0.98150
C10A* C -0.0972(4) -1.1603(4) 0.8758(3)
H8A* H -0.07780 -1.20240 0.90220
C11A* C -0.0853(4) -1.1744(5) 0.7896(3)
H9A* H -0.05670 -1.22620 0.75660
C12A* C -0.1146(4) -1.1147(4) 0.7517(3)
H10A* H -0.10570 -1.12550 0.69260
C13A* C -0.3196(3) -1.0536(3) 0.6678(2)
C14A* C -0.3629(4) -1.1761(4) 0.6264(3)
H11A* H -0.32380 -1.21240 0.64160
C15A* C -0.4651(5) -1.2489(5) 0.5614(3)
H12A* H -0.49480 -1.33380 0.53350
C16A* C -0.5211(4) -1.1970(6) 0.5386(3)
H13A* H -0.58980 -1.24570 0.49480
C17A* C -0.4779(3) -1.0746(6) 0.5793(3)
H14A* H -0.51670 -1.03880 0.56290
C18A* C -0.3784(3) -1.0022(4) 0.6441(3)
H15A* H -0.35010 -0.91750 0.67230
N2A* N 0.1656(2) -0.6955(3) 0.65968(19)
P2A* P 0.19681(7) -0.56610(7) 0.67598(5)
C19A* C 0.1030(3) -0.5095(3) 0.7267(2)
C20A* C 0.1370(4) -0.3896(4) 0.7810(3)
H16A* H 0.21280 -0.33210 0.79380
C21A* C 0.0619(5) -0.3522(5) 0.8169(4)
H17A* H 0.08640 -0.26960 0.85470
C22A* C -0.0477(5) -0.4344(6) 0.7977(4)
H18A* H -0.09940 -0.40870 0.82210
C23A* C -0.0834(4) -0.5544(6) 0.7429(5)
H19A* H -0.15960 -0.61130 0.72940
C24A* C -0.0075(4) -0.5918(4) 0.7077(4)
H20A* H -0.03190 -0.67440 0.67030
C25A* C 0.3326(3) -0.4546(3) 0.7521(2)
C26A* C 0.4184(3) -0.3723(3) 0.7312(3)
H21A* H 0.40550 -0.36830 0.67590
C27A* C 0.5217(3) -0.2967(4) 0.7906(3)
H22A* H 0.57960 -0.24190 0.77540
C28A* C 0.5408(4) -0.3004(4) 0.8710(3)
H23A* H 0.61180 -0.24850 0.91150
C29A* C 0.4563(4) -0.3800(5) 0.8933(3)
H24A* H 0.46890 -0.38100 0.94980
C30A* C 0.3542(3) -0.4576(4) 0.8336(2)
H25A* H 0.29770 -0.51400 0.84840
C31A* C 0.2051(3) -0.5383(3) 0.5762(2)
C32A* C 0.2522(4) -0.5935(4) 0.5127(3)
H26A* H 0.27960 -0.64220 0.52310
C33A* C 0.2597(4) -0.5781(4) 0.4342(3)
H27A* H 0.29480 -0.61320 0.39210
C34A* C 0.2157(4) -0.5114(5) 0.4183(3)
H28A* H 0.21800 -0.50320 0.36360
C35A* C 0.1691(4) -0.4572(5) 0.4791(3)
H29A* H 0.13990 -0.41050 0.46750
C36A* C 0.1640(4) -0.4700(4) 0.5584(3)
H30A* H 0.13190 -0.43120 0.60120
P3A* P 0.27847(6) -0.87337(7) 0.76270(5)
C37A* C 0.3144(3) -0.9628(3) 0.8030(2)
C38A* C 0.3090(4) -0.9572(4) 0.8882(3)
H31A* H 0.28190 -0.90760 0.92710
C39A* C 0.3429(5) -1.0232(5) 0.9172(3)
H32A* H 0.33880 -1.01810 0.97590
C40A* C 0.3821(4) -1.0954(4) 0.8627(3)
H33A* H 0.40470 -1.14070 0.88300
C41A* C 0.3883(4) -1.1016(4) 0.7780(3)
H34A* H 0.41580 -1.15130 0.73970
C42A* C 0.3554(3) -1.0369(4) 0.7483(2)
H35A* H 0.36040 -1.04220 0.68960
C43A* C 0.2505(3) -0.7752(3) 0.8579(2)
C44A* C 0.3369(3) -0.6698(3) 0.9241(2)
H36A* H 0.41150 -0.64740 0.91830
C45A* C 0.3151(3) -0.5973(4) 0.9984(2)
H37A* H 0.37470 -0.52630 1.04400
C46A* C 0.2075(3) -0.6281(4) 1.0061(2)
H38A* H 0.19260 -0.57780 1.05660
C47A* C 0.1211(3) -0.7319(4) 0.9408(2)
H39A* H 0.04660 -0.75300 0.94630
C48A* C 0.1429(3) -0.8060(4) 0.8664(2)
H40A* H 0.08320 -0.87790 0.82170
C49A* C 0.4085(2) -0.7739(3) 0.7482(2)
C50A* C 0.4056(3) -0.7042(3) 0.7059(2)
H41A* H 0.33600 -0.71520 0.68040
C51A* C 0.5027(3) -0.6193(4) 0.7006(3)
H42A* H 0.50020 -0.57140 0.67210
C52A* C 0.6041(3) -0.6039(4) 0.7369(3)
H43A* H 0.67120 -0.54470 0.73380
C53A* C 0.6083(3) -0.6734(4) 0.7771(3)
H44A* H 0.67810 -0.66370 0.80050
C54A* C 0.5112(3) -0.7576(4) 0.7840(2)
H45A* H 0.51450 -0.80450 0.81320
C55A* C 0.2498(3) -1.0729(4) 0.5192(2)
H46A* H 0.30610 -0.98970 0.53650
H47A* H 0.28410 -1.11480 0.53590
H48A* H 0.21910 -1.11380 0.45400
C56A* C 0.0721(3) -1.2123(3) 0.5962(3)
H49A* H 0.00940 -1.21480 0.62430
H50A* H 0.04550 -1.28300 0.53790
H51A* H 0.12770 -1.21200 0.63560

loop_
_atom_type_symbol
_atom_type_radius_bond
C 0.68
H 0.23
N 0.68
O 0.68
P 1.05
Si 1.20
Sm 1.59
